data_1555511
loop_
_publ_author_name
'Raja, Arun'
'Hong, Bor-Cherng'
'Liao, Ju-Hsiou'
'Lee, Gene-Hsiang'

_publ_section_title
;
 Organocatalytic Enantioselective Michael-Michael-Henry Reaction Cascade.
 An Entry to Highly Functionalized Hajos-Parrish-Type Ketones with Five to
 Six Contiguous Stereogenic Centers and Two Quaternary Carbons.
;
_journal_issue 8
_journal_name_full 'Organic letters'
_journal_page_first 1760
_journal_page_last 1763
_journal_paper_doi 10.1021/acs.orglett.6b00459
_journal_volume 18
_journal_year 2016
_chemical_absolute_configuration ad
_chemical_formula_sum 'C17 H19 N O5'
_chemical_formula_weight 317.33
_space_group_IT_number 19
_space_group_name_Hall 'P 2ac 2ab'
_space_group_name_H-M_alt 'P 21 21 21'
_symmetry_cell_setting orthorhombic
_symmetry_space_group_name_H-M 'P 21 21 21'
_atom_sites_solution_hydrogens geom
_atom_sites_solution_primary direct
_atom_sites_solution_secondary difmap
_audit_creation_method SHELXL-97
_cell_angle_alpha 90.00
_cell_angle_beta 90.00
_cell_angle_gamma 90.00
_cell_formula_units_Z 4
_cell_length_a 7.7825(4)
_cell_length_b 12.1682(7)
_cell_length_c 16.9656(9)
_cell_measurement_reflns_used 3119
_cell_measurement_temperature 200(2)
_cell_measurement_theta_max 22.77
_cell_measurement_theta_min 2.40
_cell_volume 1606.63(15)
_computing_cell_refinement 'Bruker SAINT'
_computing_data_collection 'Bruker SMART'
_computing_data_reduction 'Bruker SAINT'
_computing_molecular_graphics 'Bruker SHELXTL'
_computing_publication_material 'Bruker SHELXTL'
_computing_structure_refinement 'SHELXL-97 (Sheldrick, 1997)'
_computing_structure_solution 'SHELXS-97 (Sheldrick, 1990)'
_diffrn_ambient_temperature 200(2)
_diffrn_measured_fraction_theta_full 1.000
_diffrn_measured_fraction_theta_max 1.000
_diffrn_measurement_device_type 'BRUKER SMART APEXCCD area detector'
_diffrn_measurement_method 'omega scans'
_diffrn_radiation_monochromator graphite
_diffrn_radiation_source 'fine-focus sealed tube'
_diffrn_radiation_type MoK\a
_diffrn_radiation_wavelength 0.71073
_diffrn_reflns_av_R_equivalents 0.0398
_diffrn_reflns_av_sigmaI/netI 0.0313
_diffrn_reflns_limit_h_max 10
_diffrn_reflns_limit_h_min -10
_diffrn_reflns_limit_k_max 15
_diffrn_reflns_limit_k_min -15
_diffrn_reflns_limit_l_max 22
_diffrn_reflns_limit_l_min -22
_diffrn_reflns_number 14534
_diffrn_reflns_theta_full 27.50
_diffrn_reflns_theta_max 27.50
_diffrn_reflns_theta_min 2.06
_exptl_absorpt_coefficient_mu 0.097
_exptl_absorpt_correction_T_max 0.9885
_exptl_absorpt_correction_T_min 0.9549
_exptl_absorpt_correction_type multi-scan
_exptl_absorpt_process_details 'SADABS (BRUKER, 2001)'
_exptl_crystal_colour colorless
_exptl_crystal_density_diffrn 1.312
_exptl_crystal_density_meas ?
_exptl_crystal_density_method 'not measured'
_exptl_crystal_description plate
_exptl_crystal_F_000 672
_exptl_crystal_size_max 0.48
_exptl_crystal_size_mid 0.28
_exptl_crystal_size_min 0.12
_refine_diff_density_max 0.213
_refine_diff_density_min -0.155
_refine_diff_density_rms 0.036
_refine_ls_abs_structure_details 'Flack H D (1983), Acta Cryst. A39, 876-881'
_refine_ls_abs_structure_Flack -0.1(12)
_refine_ls_extinction_method none
_refine_ls_goodness_of_fit_ref 1.049
_refine_ls_hydrogen_treatment constr
_refine_ls_matrix_type full
_refine_ls_number_parameters 210
_refine_ls_number_reflns 3679
_refine_ls_number_restraints 0
_refine_ls_restrained_S_all 1.049
_refine_ls_R_factor_all 0.0562
_refine_ls_R_factor_gt 0.0475
_refine_ls_shift/su_max 0.001
_refine_ls_shift/su_mean 0.000
_refine_ls_structure_factor_coef Fsqd
_refine_ls_weighting_details 'calc w=1/[\s^2^(Fo^2^)+(0.0518P)^2^+0.2240P] where P=(Fo^2^+2Fc^2^)/3'
_refine_ls_weighting_scheme calc
_refine_ls_wR_factor_gt 0.1069
_refine_ls_wR_factor_ref 0.1116
_reflns_number_gt 3189
_reflns_number_total 3679
_reflns_threshold_expression >2sigma(I)
_cod_data_source_file ol6b00459_si_002.cif
_cod_data_source_block ic17104
_cod_depositor_comments
;
The following automatic conversions were performed:

data item '_symmetry_cell_setting' value 'Orthorhombic' was changed
to 'orthorhombic' in accordance with the
/home/saulius/struct/COD-crude-data/automatic-downloads/DataCite-retrospective/ACS/depositions/lib/dictionaries/cif_core.dic
dictionary named 'cif_core.dic' version 2.4.2 last updated on
2011-04-26.

data item '_exptl_crystal_density_meas' value 'not_measured' was
changed to '?' -- the value is perceived as not measured.

Automatic conversion script
Id: cif_fix_values 6909 2019-04-08 15:41:33Z antanas 
;
_cod_original_sg_symbol_H-M P2(1)2(1)2(1)
_cod_database_code 1555511

loop_
_symmetry_equiv_pos_as_xyz
'x, y, z'
'-x+1/2, -y, z+1/2'
'-x, y+1/2, -z+1/2'
'x+1/2, -y+1/2, -z'

loop_
_atom_site_label
_atom_site_type_symbol
_atom_site_fract_x
_atom_site_fract_y
_atom_site_fract_z
_atom_site_U_iso_or_equiv
_atom_site_adp_type
_atom_site_occupancy
_atom_site_symmetry_multiplicity
_atom_site_calc_flag
_atom_site_refinement_flags
O1 O 0.7250(2) 0.79907(12) 0.95977(9) 0.0586(5) Uani 1 1 d .
O2 O 0.6878(2) 0.48096(12) 0.79642(7) 0.0484(4) Uani 1 1 d .
H2 H 0.6789 0.4985 0.7487 0.073 Uiso 1 1 calc R
O3 O 0.8602(2) 0.48637(14) 1.13653(8) 0.0589(5) Uani 1 1 d .
O4 O 0.2473(2) 0.48517(16) 0.85089(11) 0.0745(6) Uani 1 1 d .
O5 O 0.4153(2) 0.34433(13) 0.85996(10) 0.0596(5) Uani 1 1 d .
N1 N 0.3826(2) 0.44130(17) 0.87058(10) 0.0464(4) Uani 1 1 d .
C1 C 0.6813(3) 0.73958(15) 0.90657(12) 0.0444(5) Uani 1 1 d .
C2 C 0.5275(4) 0.75574(17) 0.85361(14) 0.0571(6) Uani 1 1 d .
H2A H 0.5408 0.8236 0.8220 0.069 Uiso 1 1 calc R
H2B H 0.4212 0.7618 0.8853 0.069 Uiso 1 1 calc R
C3 C 0.5191(4) 0.65498(17) 0.79968(12) 0.0498(6) Uani 1 1 d .
H3A H 0.5698 0.6712 0.7475 0.060 Uiso 1 1 calc R
H3B H 0.3989 0.6304 0.7924 0.060 Uiso 1 1 calc R
C4 C 0.6255(3) 0.56700(15) 0.84383(10) 0.0364(4) Uani 1 1 d .
C5 C 0.7726(3) 0.63480(15) 0.88195(11) 0.0389(5) Uani 1 1 d .
C6 C 0.8671(3) 0.57710(17) 0.94855(10) 0.0389(4) Uani 1 1 d .
H6A H 0.9429 0.6307 0.9753 0.047 Uiso 1 1 calc R
H6B H 0.9406 0.5186 0.9261 0.047 Uiso 1 1 calc R
C7 C 0.7459(2) 0.52620(15) 1.00931(10) 0.0329(4) Uani 1 1 d .
H7 H 0.6804 0.5857 1.0367 0.039 Uiso 1 1 calc R
C8 C 0.6186(2) 0.44648(14) 0.96876(10) 0.0303(4) Uani 1 1 d .
H8 H 0.6861 0.3898 0.9394 0.036 Uiso 1 1 calc R
C9 C 0.5157(2) 0.51361(15) 0.90949(10) 0.0330(4) Uani 1 1 d .
H9 H 0.4546 0.5734 0.9387 0.040 Uiso 1 1 calc R
C10 C 0.9050(3) 0.6703(2) 0.81877(14) 0.0575(6) Uani 1 1 d .
H10A H 0.9959 0.7139 0.8437 0.086 Uiso 1 1 calc R
H10B H 0.8475 0.7146 0.7784 0.086 Uiso 1 1 calc R
H10C H 0.9555 0.6049 0.7943 0.086 Uiso 1 1 calc R
C11 C 0.8512(3) 0.46431(18) 1.06815(11) 0.0421(5) Uani 1 1 d .
H11 H 0.9155 0.4031 1.0498 0.050 Uiso 1 1 calc R
C12 C 0.5092(2) 0.38890(14) 1.03002(10) 0.0308(4) Uani 1 1 d .
C13 C 0.5558(3) 0.28403(15) 1.05555(11) 0.0361(4) Uani 1 1 d .
H13 H 0.6491 0.2471 1.0310 0.043 Uiso 1 1 calc R
C14 C 0.4678(3) 0.23342(15) 1.11609(12) 0.0411(5) Uani 1 1 d .
H14 H 0.5032 0.1629 1.1338 0.049 Uiso 1 1 calc R
C15 C 0.3295(3) 0.28384(17) 1.15106(11) 0.0410(5) Uani 1 1 d .
H15 H 0.2675 0.2479 1.1918 0.049 Uiso 1 1 calc R
C16 C 0.2823(3) 0.38703(18) 1.12619(12) 0.0442(5) Uani 1 1 d .
H16 H 0.1874 0.4227 1.1504 0.053 Uiso 1 1 calc R
C17 C 0.3712(2) 0.43972(16) 1.06639(11) 0.0387(4) Uani 1 1 d .
H17 H 0.3371 0.5112 1.0502 0.046 Uiso 1 1 calc R

loop_
_atom_site_aniso_label
_atom_site_aniso_U_11
_atom_site_aniso_U_22
_atom_site_aniso_U_33
_atom_site_aniso_U_23
_atom_site_aniso_U_13
_atom_site_aniso_U_12
O1 0.0746(11) 0.0405(8) 0.0606(10) -0.0146(7) 0.0112(9) -0.0133(8)
O2 0.0808(11) 0.0410(7) 0.0233(6) -0.0020(5) 0.0045(7) 0.0178(7)
O3 0.0705(11) 0.0801(11) 0.0262(7) 0.0022(7) -0.0077(7) -0.0060(9)
O4 0.0449(10) 0.0884(13) 0.0900(14) 0.0164(11) -0.0276(9) 0.0003(9)
O5 0.0597(11) 0.0562(10) 0.0630(10) -0.0224(8) -0.0081(8) -0.0069(8)
N1 0.0431(10) 0.0588(12) 0.0373(9) -0.0024(8) -0.0080(8) -0.0002(9)
C1 0.0621(14) 0.0315(10) 0.0397(10) 0.0005(8) 0.0166(10) -0.0065(10)
C2 0.0795(17) 0.0380(11) 0.0538(13) 0.0047(10) 0.0033(13) 0.0182(12)
C3 0.0724(16) 0.0427(11) 0.0344(10) 0.0052(9) -0.0059(11) 0.0150(11)
C4 0.0530(12) 0.0329(9) 0.0235(8) -0.0009(7) -0.0012(8) 0.0083(9)
C5 0.0480(12) 0.0401(11) 0.0287(9) -0.0005(8) 0.0117(9) -0.0015(9)
C6 0.0383(10) 0.0475(11) 0.0309(9) -0.0045(8) 0.0035(8) -0.0061(9)
C7 0.0348(10) 0.0381(9) 0.0258(8) -0.0028(7) 0.0018(7) -0.0008(8)
C8 0.0355(9) 0.0308(9) 0.0247(8) -0.0037(7) -0.0006(7) 0.0044(8)
C9 0.0362(10) 0.0347(9) 0.0282(9) -0.0053(7) -0.0032(8) 0.0046(8)
C10 0.0648(16) 0.0601(14) 0.0475(13) 0.0094(11) 0.0251(12) -0.0022(12)
C11 0.0400(11) 0.0515(12) 0.0348(10) -0.0018(9) -0.0045(9) -0.0025(9)
C12 0.0320(9) 0.0318(8) 0.0287(8) -0.0028(7) -0.0031(7) 0.0007(7)
C13 0.0386(10) 0.0313(9) 0.0384(10) -0.0052(8) -0.0005(8) 0.0036(8)
C14 0.0542(12) 0.0291(9) 0.0401(10) 0.0032(8) -0.0072(10) -0.0028(9)
C15 0.0428(11) 0.0457(11) 0.0345(10) 0.0024(9) -0.0011(9) -0.0122(10)
C16 0.0390(11) 0.0537(12) 0.0398(10) 0.0023(9) 0.0062(9) 0.0054(10)
C17 0.0399(10) 0.0366(10) 0.0396(10) 0.0033(8) 0.0054(9) 0.0065(9)

loop_
_atom_type_symbol
_atom_type_description
_atom_type_scat_dispersion_real
_atom_type_scat_dispersion_imag
_atom_type_scat_source
C C 0.0033 0.0016 'International Tables Vol C Tables 4.2.6.8 and 6.1.1.4'
H H 0.0000 0.0000 'International Tables Vol C Tables 4.2.6.8 and 6.1.1.4'
N N 0.0061 0.0033 'International Tables Vol C Tables 4.2.6.8 and 6.1.1.4'
O O 0.0106 0.0060 'International Tables Vol C Tables 4.2.6.8 and 6.1.1.4'

loop_
_geom_angle_atom_site_label_1
_geom_angle_atom_site_label_2
_geom_angle_atom_site_label_3
_geom_angle
O5 N1 O4 124.02(19)
O5 N1 C9 118.97(17)
O4 N1 C9 117.00(18)
O1 C1 C2 126.2(2)
O1 C1 C5 125.3(2)
C2 C1 C5 108.46(17)
C1 C2 C3 106.60(18)
C2 C3 C4 103.98(17)
O2 C4 C3 115.01(15)
O2 C4 C9 106.83(15)
C3 C4 C9 110.09(17)
O2 C4 C5 112.33(17)
C3 C4 C5 103.23(17)
C9 C4 C5 109.30(14)
C1 C5 C6 114.19(16)
C1 C5 C10 105.53(16)
C6 C5 C10 108.74(18)
C1 C5 C4 102.47(17)
C6 C5 C4 114.90(16)
C10 C5 C4 110.54(16)
C5 C6 C7 112.96(16)
C11 C7 C6 108.43(16)
C11 C7 C8 109.39(15)
C6 C7 C8 110.43(14)
C12 C8 C9 113.90(15)
C12 C8 C7 110.15(14)
C9 C8 C7 107.10(14)
N1 C9 C8 109.68(15)
N1 C9 C4 107.98(14)
C8 C9 C4 114.21(15)
O3 C11 C7 124.6(2)
C17 C12 C13 118.15(18)
C17 C12 C8 122.36(16)
C13 C12 C8 119.30(16)
C14 C13 C12 120.66(18)
C15 C14 C13 120.74(18)
C16 C15 C14 119.02(19)
C15 C16 C17 120.93(19)
C12 C17 C16 120.46(18)

loop_
_geom_bond_atom_site_label_1
_geom_bond_atom_site_label_2
_geom_bond_distance
O1 C1 1.206(2)
O2 C4 1.406(2)
O3 C11 1.193(2)
O4 N1 1.227(2)
O5 N1 1.220(2)
N1 C9 1.511(2)
C1 C2 1.509(4)
C1 C5 1.518(3)
C2 C3 1.531(3)
C3 C4 1.547(3)
C4 C9 1.547(3)
C4 C5 1.552(3)
C5 C6 1.520(3)
C5 C10 1.549(3)
C6 C7 1.528(2)
C7 C11 1.495(3)
C7 C8 1.548(2)
C8 C12 1.515(3)
C8 C9 1.523(2)
C12 C17 1.385(3)
C12 C13 1.396(2)
C13 C14 1.380(3)
C14 C15 1.373(3)
C15 C16 1.375(3)
C16 C17 1.385(3)
